data_7122225
loop_
_publ_author_name
'Zhong, Xia'
'Tang, Qiong'
'Zhou, Pengfei'
'Zhong, Ziwei'
'Dong, Shunxi'
'Liu, Xiaohua'
'Feng, Xiaoming'

_publ_section_title
;
 Asymmetric synthesis of polysubstituted methylenecyclobutanes via
 catalytic [2+2] cycloaddition reactions of N-allenamides.
;
_journal_issue 74
_journal_name_full 'Chemical communications (Cambridge, England)'
_journal_page_first 10511
_journal_page_last 10514
_journal_paper_doi 10.1039/c8cc06416d
_journal_volume 54
_journal_year 2018
_chemical_absolute_configuration ad
_chemical_formula_moiety 'C34 H31 N O6 S'
_chemical_formula_sum 'C34 H31 N O6 S'
_chemical_formula_weight 581.66
_space_group_crystal_system monoclinic
_space_group_IT_number 4
_space_group_name_Hall 'P 2yb'
_space_group_name_H-M_alt 'P 1 21 1'
_symmetry_space_group_name_Hall 'P 2yb'
_symmetry_space_group_name_H-M 'P 1 21 1'
_atom_sites_solution_hydrogens geom
_atom_sites_solution_primary dual
_audit_creation_date 2018-08-22
_audit_creation_method
;
Olex2 1.2
(compiled 2018.05.29 svn.r3508 for OlexSys, GUI svn.r5506)
;
_audit_update_record
;
2018-08-23 deposited with the CCDC.
2018-08-23 downloaded from the CCDC.
;
_cell_angle_alpha 90
_cell_angle_beta 105.455(6)
_cell_angle_gamma 90
_cell_formula_units_Z 2
_cell_length_a 11.5709(7)
_cell_length_b 7.9832(4)
_cell_length_c 17.4107(11)
_cell_measurement_reflns_used 1828
_cell_measurement_temperature 293(2)
_cell_measurement_theta_max 26.1920
_cell_measurement_theta_min 3.4000
_cell_volume 1550.12(16)
_computing_cell_refinement
;
CrysAlisPro, Agilent Technologies,
Version 1.171.37.35 (release 13-08-2014 CrysAlis171 .NET)
(compiled Aug 13 2014,18:06:01)
;
_computing_data_collection
;
CrysAlisPro, Agilent Technologies,
Version 1.171.37.35 (release 13-08-2014 CrysAlis171 .NET)
(compiled Aug 13 2014,18:06:01)
;
_computing_data_reduction
;
CrysAlisPro, Agilent Technologies,
Version 1.171.37.35 (release 13-08-2014 CrysAlis171 .NET)
(compiled Aug 13 2014,18:06:01)
;
_computing_molecular_graphics 'Olex2 (Dolomanov et al., 2009)'
_computing_publication_material 'Olex2 (Dolomanov et al., 2009)'
_computing_structure_refinement 'ShelXL (Sheldrick, 2015)'
_computing_structure_solution 'ShelXT (Sheldrick, 2015)'
_diffrn_ambient_temperature 293(2)
_diffrn_detector 'CCD plate'
_diffrn_detector_area_resol_mean 16.0874
_diffrn_detector_type Eos
_diffrn_measured_fraction_theta_full 0.998
_diffrn_measured_fraction_theta_max 0.998
_diffrn_measurement_details
;
#__ type_ start__ end____ width___ exp.time_
  1 omega   18.00   84.00   1.0000   25.0000
omega____ theta____ kappa____ phi______ frames
    -       16.6856   57.0000  120.0000 66

#__ type_ start__ end____ width___ exp.time_
  2 omega   12.00   55.00   1.0000   25.0000
omega____ theta____ kappa____ phi______ frames
    -       16.6856  -99.0000 -180.0000 43

#__ type_ start__ end____ width___ exp.time_
  3 omega  -43.00   84.00   1.0000   25.0000
omega____ theta____ kappa____ phi______ frames
    -       16.6856    0.0000  -90.0000 127
;
_diffrn_measurement_device 'four-circle diffractometer'
_diffrn_measurement_device_type 'Xcalibur, Eos'
_diffrn_measurement_method '\w scans'
_diffrn_orient_matrix_UB_11 0.0287731000
_diffrn_orient_matrix_UB_12 -0.0210073000
_diffrn_orient_matrix_UB_13 0.0401287000
_diffrn_orient_matrix_UB_21 0.0564037000
_diffrn_orient_matrix_UB_22 0.0011645000
_diffrn_orient_matrix_UB_23 -0.0087850000
_diffrn_orient_matrix_UB_31 0.0063199000
_diffrn_orient_matrix_UB_32 0.0863785000
_diffrn_orient_matrix_UB_33 0.0098449000
_diffrn_radiation_monochromator graphite
_diffrn_radiation_probe x-ray
_diffrn_radiation_type MoK\a
_diffrn_radiation_wavelength 0.71073
_diffrn_reflns_av_R_equivalents 0.0316
_diffrn_reflns_av_unetI/netI 0.0609
_diffrn_reflns_Laue_measured_fraction_full 0.998
_diffrn_reflns_Laue_measured_fraction_max 0.998
_diffrn_reflns_limit_h_max 13
_diffrn_reflns_limit_h_min -14
_diffrn_reflns_limit_k_max 9
_diffrn_reflns_limit_k_min -9
_diffrn_reflns_limit_l_max 21
_diffrn_reflns_limit_l_min -14
_diffrn_reflns_number 7641
_diffrn_reflns_point_group_measured_fraction_full 0.901
_diffrn_reflns_point_group_measured_fraction_max 0.885
_diffrn_reflns_theta_full 25.242
_diffrn_reflns_theta_max 26.366
_diffrn_reflns_theta_min 3.138
_diffrn_source 'Enhance (Mo) X-ray Source'
_exptl_absorpt_coefficient_mu 0.149
_exptl_absorpt_correction_T_max 1.00000
_exptl_absorpt_correction_T_min 0.53108
_exptl_absorpt_correction_type multi-scan
_exptl_absorpt_process_details
;
CrysAlisPro, Agilent Technologies,
Version 1.171.37.35 (release 13-08-2014 CrysAlis171 .NET)
(compiled Aug 13 2014,18:06:01)
Empirical absorption correction using spherical harmonics,
 implemented in SCALE3 ABSPACK scaling algorithm.
;
_exptl_crystal_colour 'clear colourless'
_exptl_crystal_colour_lustre clear
_exptl_crystal_colour_primary colourless
_exptl_crystal_density_diffrn 1.246
_exptl_crystal_description block
_exptl_crystal_F_000 612
_exptl_crystal_size_max 0.35
_exptl_crystal_size_mid 0.35
_exptl_crystal_size_min 0.3
_refine_diff_density_max 0.296
_refine_diff_density_min -0.344
_refine_diff_density_rms 0.045
_refine_ls_abs_structure_details
;
 Flack x determined using 1206 quotients [(I+)-(I-)]/[(I+)+(I-)]
 (Parsons, Flack and Wagner, Acta Cryst. B69 (2013) 249-259).
;
_refine_ls_abs_structure_Flack 0.04(7)
_refine_ls_extinction_method none
_refine_ls_goodness_of_fit_ref 1.054
_refine_ls_hydrogen_treatment constr
_refine_ls_matrix_type full
_refine_ls_number_parameters 368
_refine_ls_number_reflns 5609
_refine_ls_number_restraints 1
_refine_ls_restrained_S_all 1.054
_refine_ls_R_factor_all 0.0887
_refine_ls_R_factor_gt 0.0632
_refine_ls_shift/su_max 0.000
_refine_ls_shift/su_mean 0.000
_refine_ls_structure_factor_coef Fsqd
_refine_ls_weighting_details 'w=1/[\s^2^(Fo^2^)+(0.0793P)^2^+0.0884P] where P=(Fo^2^+2Fc^2^)/3'
_refine_ls_weighting_scheme calc
_refine_ls_wR_factor_gt 0.1470
_refine_ls_wR_factor_ref 0.1720
_reflns_Friedel_coverage 0.650
_reflns_Friedel_fraction_full 0.788
_reflns_Friedel_fraction_max 0.754
_reflns_number_gt 4011
_reflns_number_total 5609
_reflns_threshold_expression 'I > 2\s(I)'
_cod_data_source_file c8cc06416d2.cif
_cod_data_source_block 1
_cod_depositor_comments 'Adding full bibliography for 7122225--7122226.cif.'
_cod_database_code 7122225
_shelx_shelxl_version_number 2014/7
_chemical_oxdiff_formula c12h12n2o3s1
_shelx_space_group_comment
;
The symmetry employed for this shelxl refinement is uniquely defined
by the following loop, which should always be used as a source of
symmetry information in preference to the above space-group names.
They are only intended as comments.
;
_shelx_estimated_absorpt_t_max 0.957
_shelx_estimated_absorpt_t_min 0.950
_reflns_odcompleteness_completeness 99.74
_reflns_odcompleteness_iscentric 1
_reflns_odcompleteness_theta 26.32
_olex2_refinement_description
;
1. Fixed Uiso
 At 1.2 times of:
  All C(H) groups, All C(H,H) groups
 At 1.5 times of:
  All C(H,H,H) groups
2.a Ternary CH refined with riding coordinates:
 C1(H1), C3(H3)
2.b Secondary CH2 refined with riding coordinates:
 C12(H12A,H12B), C20(H20A,H20B)
2.c Aromatic/amide H refined with riding coordinates:
 C6(H6), C7(H7), C8(H8), C9(H9), C10(H10), C14(H14), C15(H15), C16(H16),
 C17(H17), C18(H18), C22(H22), C23(H23), C24(H24), C25(H25), C26(H26), C28(H28),
  C29(H29), C30(H30), C31(H31), C32(H32)
2.d Fitted hexagon refined as free rotating group:
 C21(C22,C23,C24,C25,C26)
2.e X=CH2 refined with riding coordinates:
 C33(H33A,H33B)
2.f Idealised Me refined as rotating group:
 C34(H34A,H34B,H34C)
;
_olex2_submission_special_instructions 'No special instructions were received'

loop_
_space_group_symop_operation_xyz
'x, y, z'
'-x, y+1/2, -z'

loop_
_atom_site_label
_atom_site_type_symbol
_atom_site_fract_x
_atom_site_fract_y
_atom_site_fract_z
_atom_site_U_iso_or_equiv
_atom_site_adp_type
_atom_site_occupancy
_atom_site_site_symmetry_order
_atom_site_calc_flag
_atom_site_refinement_flags_posn
S1 S 1.18433(12) 0.06243(18) 0.83934(8) 0.0624(4) Uani 1 1 d .
O1 O 1.0820(3) 0.0448(5) 0.7729(2) 0.0705(11) Uani 1 1 d .
O2 O 1.2992(3) 0.0798(7) 0.8262(3) 0.0870(13) Uani 1 1 d .
O3 O 1.1215(4) 0.4554(6) 0.7395(2) 0.0766(12) Uani 1 1 d .
O4 O 0.9618(3) 0.3189(5) 0.66313(19) 0.0557(9) Uani 1 1 d .
O5 O 0.9242(4) 0.6092(5) 0.8741(2) 0.0801(13) Uani 1 1 d .
O6 O 0.8661(4) 0.6191(4) 0.7408(2) 0.0685(11) Uani 1 1 d .
N1 N 1.1601(3) 0.2270(5) 0.8880(2) 0.0502(10) Uani 1 1 d .
C1 C 1.0386(4) 0.2938(6) 0.8787(3) 0.0451(11) Uani 1 1 d .
H1 H 1.0423 0.3753 0.9214 0.054 Uiso 1 1 calc R
C2 C 0.9648(4) 0.3750(6) 0.7976(3) 0.0431(11) Uani 1 1 d .
C3 C 0.8643(4) 0.2371(6) 0.7924(3) 0.0449(11) Uani 1 1 d .
H3 H 0.8719 0.1521 0.7534 0.054 Uiso 1 1 calc R
C4 C 0.9355(4) 0.1793(6) 0.8754(3) 0.0502(12) Uani 1 1 d .
C5 C 1.2575(4) 0.3028(7) 0.9468(3) 0.0528(12) Uani 1 1 d .
C6 C 1.2858(5) 0.2468(9) 1.0254(3) 0.0742(17) Uani 1 1 d .
H6 H 1.2442 0.1574 1.0396 0.089 Uiso 1 1 calc R
C7 C 1.3759(6) 0.3249(12) 1.0820(4) 0.090(2) Uani 1 1 d .
H7 H 1.3964 0.2874 1.1344 0.108 Uiso 1 1 calc R
C8 C 1.4344(6) 0.4562(13) 1.0610(6) 0.105(3) Uani 1 1 d .
H8 H 1.4948 0.5086 1.0995 0.126 Uiso 1 1 calc R
C9 C 1.4067(7) 0.5142(10) 0.9841(6) 0.106(3) Uani 1 1 d .
H9 H 1.4472 0.6060 0.9710 0.127 Uiso 1 1 calc R
C10 C 1.3171(5) 0.4342(9) 0.9253(4) 0.0790(18) Uani 1 1 d .
H10 H 1.2987 0.4702 0.8726 0.095 Uiso 1 1 calc R
C11 C 1.0277(5) 0.3869(6) 0.7311(3) 0.0502(12) Uani 1 1 d .
C12 C 1.0120(5) 0.3229(9) 0.5944(3) 0.0695(16) Uani 1 1 d .
H12A H 1.0454 0.2143 0.5875 0.083 Uiso 1 1 calc R
H12B H 1.0759 0.4053 0.6031 0.083 Uiso 1 1 calc R
C13 C 0.9153(5) 0.3671(6) 0.5218(3) 0.0535(13) Uani 1 1 d .
C14 C 0.9193(6) 0.3006(8) 0.4490(3) 0.0722(16) Uani 1 1 d .
H14 H 0.9797 0.2259 0.4464 0.087 Uiso 1 1 calc R
C15 C 0.8335(8) 0.3453(11) 0.3806(4) 0.096(2) Uani 1 1 d .
H15 H 0.8367 0.2998 0.3321 0.115 Uiso 1 1 calc R
C16 C 0.7451(7) 0.4536(11) 0.3828(4) 0.094(2) Uani 1 1 d .
H16 H 0.6881 0.4829 0.3361 0.113 Uiso 1 1 calc R
C17 C 0.7399(6) 0.5197(10) 0.4538(4) 0.089(2) Uani 1 1 d .
H17 H 0.6788 0.5943 0.4553 0.107 Uiso 1 1 calc R
C18 C 0.8247(5) 0.4772(8) 0.5244(4) 0.0686(15) Uani 1 1 d .
H18 H 0.8201 0.5227 0.5727 0.082 Uiso 1 1 calc R
C19 C 0.9194(4) 0.5454(6) 0.8107(3) 0.0544(12) Uani 1 1 d .
C20 C 0.8086(8) 0.7780(8) 0.7477(4) 0.103(3) Uani 1 1 d .
H20A H 0.8677 0.8600 0.7741 0.123 Uiso 1 1 calc R
H20B H 0.7504 0.7644 0.7783 0.123 Uiso 1 1 calc R
C21 C 0.7481(4) 0.8337(5) 0.6653(2) 0.0631(15) Uani 1 1 d .
C22 C 0.8170(4) 0.9169(6) 0.6229(3) 0.087(2) Uani 1 1 d G
H22 H 0.8991 0.9294 0.6449 0.105 Uiso 1 1 calc R
C23 C 0.7632(7) 0.9812(6) 0.5477(3) 0.136(4) Uani 1 1 d G
H23 H 0.8093 1.0369 0.5194 0.164 Uiso 1 1 calc R
C24 C 0.6405(7) 0.9625(8) 0.5148(2) 0.156(6) Uani 1 1 d G
H24 H 0.6045 1.0055 0.4645 0.187 Uiso 1 1 calc R
C25 C 0.5716(4) 0.8793(10) 0.5572(4) 0.149(5) Uani 1 1 d G
H25 H 0.4896 0.8668 0.5352 0.179 Uiso 1 1 calc R
C26 C 0.6255(4) 0.8149(7) 0.6324(4) 0.110(3) Uani 1 1 d G
H26 H 0.5794 0.7593 0.6607 0.132 Uiso 1 1 calc R
C27 C 0.7354(4) 0.2840(6) 0.7772(3) 0.0544(12) Uani 1 1 d .
C28 C 0.6863(6) 0.3349(11) 0.8371(4) 0.091(2) Uani 1 1 d .
H28 H 0.7343 0.3448 0.8890 0.109 Uiso 1 1 calc R
C29 C 0.5653(7) 0.3712(13) 0.8198(6) 0.119(3) Uani 1 1 d .
H29 H 0.5323 0.4032 0.8608 0.143 Uiso 1 1 calc R
C30 C 0.4937(6) 0.3612(12) 0.7444(7) 0.113(3) Uani 1 1 d .
H30 H 0.4127 0.3880 0.7336 0.135 Uiso 1 1 calc R
C31 C 0.5413(6) 0.3119(11) 0.6855(5) 0.105(3) Uani 1 1 d .
H31 H 0.4921 0.3030 0.6338 0.126 Uiso 1 1 calc R
C32 C 0.6616(5) 0.2743(9) 0.7001(4) 0.0757(18) Uani 1 1 d .
H32 H 0.6931 0.2426 0.6584 0.091 Uiso 1 1 calc R
C33 C 0.9109(6) 0.0791(11) 0.9276(3) 0.090(2) Uani 1 1 d .
H33A H 0.9635 0.0703 0.9782 0.108 Uiso 1 1 calc R
H33B H 0.8407 0.0162 0.9145 0.108 Uiso 1 1 calc R
C34 C 1.1882(8) -0.1112(8) 0.9017(5) 0.100(2) Uani 1 1 d .
H34A H 1.1134 -0.1194 0.9155 0.150 Uiso 1 1 calc GR
H34B H 1.2524 -0.0980 0.9493 0.150 Uiso 1 1 calc GR
H34C H 1.2007 -0.2112 0.8744 0.150 Uiso 1 1 calc GR

loop_
_atom_site_aniso_label
_atom_site_aniso_U_11
_atom_site_aniso_U_22
_atom_site_aniso_U_33
_atom_site_aniso_U_23
_atom_site_aniso_U_13
_atom_site_aniso_U_12
S1 0.0590(8) 0.0698(8) 0.0479(7) -0.0102(7) -0.0040(6) 0.0156(7)
O1 0.065(2) 0.084(3) 0.049(2) -0.026(2) -0.0081(17) 0.016(2)
O2 0.064(2) 0.121(4) 0.068(3) -0.024(3) 0.004(2) 0.022(3)
O3 0.073(3) 0.106(3) 0.049(2) 0.006(2) 0.014(2) -0.027(2)
O4 0.061(2) 0.072(2) 0.0345(18) 0.0013(17) 0.0129(16) -0.0031(18)
O5 0.107(3) 0.077(3) 0.044(2) -0.015(2) -0.001(2) 0.019(2)
O6 0.097(3) 0.053(2) 0.044(2) 0.0006(16) -0.002(2) 0.0182(19)
N1 0.048(2) 0.058(2) 0.036(2) -0.0058(19) -0.0022(18) 0.0008(19)
C1 0.046(2) 0.054(3) 0.032(2) -0.005(2) 0.004(2) 0.004(2)
C2 0.048(3) 0.048(3) 0.029(2) 0.004(2) 0.0027(19) -0.001(2)
C3 0.049(3) 0.051(3) 0.029(2) 0.000(2) 0.003(2) 0.000(2)
C4 0.055(3) 0.060(3) 0.032(2) 0.004(2) 0.004(2) -0.005(2)
C5 0.040(2) 0.064(3) 0.048(3) -0.012(3) 0.000(2) 0.002(2)
C6 0.068(4) 0.102(5) 0.044(3) -0.001(3) 0.000(3) -0.001(3)
C7 0.069(4) 0.132(6) 0.056(4) -0.027(4) -0.008(3) 0.007(5)
C8 0.047(4) 0.135(7) 0.118(7) -0.070(6) -0.005(4) -0.002(4)
C9 0.079(5) 0.106(6) 0.131(8) -0.037(6) 0.025(5) -0.030(4)
C10 0.071(4) 0.085(4) 0.079(5) -0.011(4) 0.019(4) -0.019(4)
C11 0.052(3) 0.051(3) 0.044(3) 0.010(2) 0.006(2) 0.001(2)
C12 0.072(4) 0.094(4) 0.048(3) 0.012(3) 0.025(3) 0.017(3)
C13 0.067(3) 0.061(3) 0.035(3) 0.002(2) 0.019(2) -0.003(3)
C14 0.093(4) 0.076(4) 0.051(3) 0.003(3) 0.023(3) 0.008(3)
C15 0.131(6) 0.111(6) 0.045(4) -0.001(4) 0.021(4) -0.002(5)
C16 0.094(5) 0.122(6) 0.054(4) 0.021(4) -0.003(4) 0.002(5)
C17 0.084(5) 0.101(5) 0.072(5) 0.013(4) 0.003(4) 0.011(4)
C18 0.076(4) 0.075(4) 0.050(3) -0.004(3) 0.007(3) 0.005(3)
C19 0.062(3) 0.049(3) 0.043(3) -0.002(3) -0.001(2) -0.003(3)
C20 0.159(7) 0.073(4) 0.060(4) -0.001(3) 0.002(4) 0.054(5)
C21 0.069(4) 0.049(3) 0.059(3) -0.005(3) -0.003(3) 0.012(3)
C22 0.099(5) 0.079(4) 0.079(5) -0.020(4) 0.016(4) -0.011(4)
C23 0.263(14) 0.073(5) 0.069(5) -0.002(4) 0.036(7) -0.024(7)
C24 0.243(14) 0.101(7) 0.071(6) -0.008(5) -0.051(8) 0.061(8)
C25 0.118(7) 0.165(11) 0.117(9) -0.043(8) -0.050(6) 0.042(7)
C26 0.094(5) 0.113(6) 0.121(7) -0.017(6) 0.027(5) -0.015(5)
C27 0.050(3) 0.059(3) 0.049(3) -0.006(2) 0.005(2) -0.003(2)
C28 0.065(4) 0.142(6) 0.065(4) -0.019(4) 0.015(3) 0.006(4)
C29 0.076(5) 0.169(9) 0.125(8) -0.009(7) 0.050(5) 0.007(5)
C30 0.045(4) 0.133(7) 0.150(8) 0.000(6) 0.007(5) 0.007(4)
C31 0.069(4) 0.131(7) 0.092(6) -0.009(5) -0.016(4) 0.008(5)
C32 0.058(3) 0.099(5) 0.054(3) -0.004(3) -0.014(3) 0.004(3)
C33 0.081(4) 0.127(6) 0.050(3) 0.030(4) -0.001(3) -0.027(4)
C34 0.133(6) 0.065(4) 0.084(5) 0.003(4) -0.005(5) 0.014(4)

loop_
_atom_type_symbol
_atom_type_description
_atom_type_scat_dispersion_real
_atom_type_scat_dispersion_imag
_atom_type_scat_source
C C 0.0033 0.0016 'International Tables Vol C Tables 4.2.6.8 and 6.1.1.4'
H H 0.0000 0.0000 'International Tables Vol C Tables 4.2.6.8 and 6.1.1.4'
N N 0.0061 0.0033 'International Tables Vol C Tables 4.2.6.8 and 6.1.1.4'
O O 0.0106 0.0060 'International Tables Vol C Tables 4.2.6.8 and 6.1.1.4'
S S 0.1246 0.1234 'International Tables Vol C Tables 4.2.6.8 and 6.1.1.4'

loop_
_geom_angle_atom_site_label_1
_geom_angle_atom_site_label_2
_geom_angle_atom_site_label_3
_geom_angle
O1 S1 N1 106.3(2)
O1 S1 C34 107.7(3)
O2 S1 O1 119.5(2)
O2 S1 N1 107.7(3)
O2 S1 C34 107.9(4)
N1 S1 C34 107.2(3)
C11 O4 C12 117.1(4)
C19 O6 C20 114.7(4)
C1 N1 S1 121.8(3)
C5 N1 S1 120.0(3)
C5 N1 C1 118.0(4)
N1 C1 C2 121.2(4)
N1 C1 C4 120.9(4)
C4 C1 C2 88.9(3)
C1 C2 C3 88.8(3)
C11 C2 C1 116.8(4)
C11 C2 C3 119.4(4)
C19 C2 C1 111.3(4)
C19 C2 C3 110.9(4)
C19 C2 C11 108.5(4)
C4 C3 C2 87.4(3)
C27 C3 C2 121.3(4)
C27 C3 C4 120.3(4)
C1 C4 C3 94.3(4)
C33 C4 C1 132.3(5)
C33 C4 C3 133.1(5)
C6 C5 N1 120.0(5)
C10 C5 N1 119.1(5)
C10 C5 C6 120.9(5)
C7 C6 C5 119.5(7)
C8 C7 C6 119.8(7)
C7 C8 C9 121.6(7)
C8 C9 C10 119.6(8)
C5 C10 C9 118.7(7)
O3 C11 O4 125.5(5)
O3 C11 C2 122.7(5)
O4 C11 C2 111.7(4)
O4 C12 C13 109.1(4)
C14 C13 C12 119.0(5)
C18 C13 C12 121.9(5)
C18 C13 C14 119.0(5)
C15 C14 C13 120.0(6)
C16 C15 C14 121.3(7)
C15 C16 C17 119.5(7)
C16 C17 C18 121.0(7)
C13 C18 C17 119.2(6)
O5 C19 O6 122.9(5)
O5 C19 C2 126.3(5)
O6 C19 C2 110.7(4)
O6 C20 C21 106.9(5)
C22 C21 C20 117.8(5)
C22 C21 C26 120.0
C26 C21 C20 122.1(5)
C23 C22 C21 120.0
C22 C23 C24 120.0
C25 C24 C23 120.0
C24 C25 C26 120.0
C25 C26 C21 120.0
C28 C27 C3 122.3(5)
C28 C27 C32 118.5(5)
C32 C27 C3 119.2(5)
C27 C28 C29 119.8(7)
C30 C29 C28 121.4(8)
C31 C30 C29 119.1(7)
C30 C31 C32 121.4(7)
C31 C32 C27 119.8(7)

loop_
_geom_bond_atom_site_label_1
_geom_bond_atom_site_label_2
_geom_bond_distance
S1 O1 1.425(3)
S1 O2 1.415(4)
S1 N1 1.627(4)
S1 C34 1.754(7)
O3 C11 1.189(6)
O4 C11 1.340(6)
O4 C12 1.463(6)
O5 C19 1.203(6)
O6 C19 1.344(6)
O6 C20 1.453(7)
N1 C1 1.472(6)
N1 C5 1.438(6)
C1 C2 1.582(6)
C1 C4 1.492(7)
C2 C3 1.586(6)
C2 C11 1.526(7)
C2 C19 1.498(7)
C3 C4 1.530(6)
C3 C27 1.492(7)
C4 C33 1.299(8)
C5 C6 1.393(8)
C5 C10 1.362(8)
C6 C7 1.378(9)
C7 C8 1.350(12)
C8 C9 1.371(12)
C9 C10 1.402(9)
C12 C13 1.491(7)
C13 C14 1.385(7)
C13 C18 1.378(8)
C14 C15 1.379(9)
C15 C16 1.347(11)
C16 C17 1.360(10)
C17 C18 1.395(8)
C20 C21 1.487(7)
C21 C22 1.3900
C21 C26 1.3900
C22 C23 1.3900
C23 C24 1.3900
C24 C25 1.3900
C25 C26 1.3900
C27 C28 1.376(8)
C27 C32 1.388(7)
C28 C29 1.382(10)
C29 C30 1.355(11)
C30 C31 1.347(11)
C31 C32 1.379(9)

loop_
_geom_torsion_atom_site_label_1
_geom_torsion_atom_site_label_2
_geom_torsion_atom_site_label_3
_geom_torsion_atom_site_label_4
_geom_torsion
S1 N1 C1 C2 -67.3(5)
S1 N1 C1 C4 42.4(6)
S1 N1 C5 C6 -88.1(6)
S1 N1 C5 C10 95.0(6)
O1 S1 N1 C1 20.4(4)
O1 S1 N1 C5 -165.0(4)
O2 S1 N1 C1 149.5(4)
O2 S1 N1 C5 -35.8(5)
O4 C12 C13 C14 -147.6(5)
O4 C12 C13 C18 35.0(8)
O6 C20 C21 C22 -83.1(6)
O6 C20 C21 C26 101.2(6)
N1 C1 C2 C3 120.2(4)
N1 C1 C2 C11 -2.4(6)
N1 C1 C2 C19 -127.8(5)
N1 C1 C4 C3 -120.3(4)
N1 C1 C4 C33 65.4(8)
N1 C5 C6 C7 -177.3(5)
N1 C5 C10 C9 176.0(6)
C1 N1 C5 C6 86.8(6)
C1 N1 C5 C10 -90.1(6)
C1 C2 C3 C4 5.7(3)
C1 C2 C3 C27 130.0(4)
C1 C2 C11 O3 -55.9(7)
C1 C2 C11 O4 127.1(4)
C1 C2 C19 O5 -8.0(7)
C1 C2 C19 O6 174.5(4)
C2 C1 C4 C3 6.1(4)
C2 C1 C4 C33 -168.2(7)
C2 C3 C4 C1 -6.1(4)
C2 C3 C4 C33 168.1(7)
C2 C3 C27 C28 -83.6(7)
C2 C3 C27 C32 97.2(6)
C3 C2 C11 O3 -160.8(5)
C3 C2 C11 O4 22.2(6)
C3 C2 C19 O5 89.1(6)
C3 C2 C19 O6 -88.3(5)
C3 C27 C28 C29 -177.7(7)
C3 C27 C32 C31 177.8(6)
C4 C1 C2 C3 -5.8(3)
C4 C1 C2 C11 -128.5(4)
C4 C1 C2 C19 106.2(4)
C4 C3 C27 C28 23.4(8)
C4 C3 C27 C32 -155.8(5)
C5 N1 C1 C2 118.0(5)
C5 N1 C1 C4 -132.4(5)
C5 C6 C7 C8 1.1(10)
C6 C5 C10 C9 -0.9(9)
C6 C7 C8 C9 -0.3(12)
C7 C8 C9 C10 -1.0(12)
C8 C9 C10 C5 1.6(11)
C10 C5 C6 C7 -0.4(9)
C11 O4 C12 C13 -138.1(5)
C11 C2 C3 C4 126.0(4)
C11 C2 C3 C27 -109.7(5)
C11 C2 C19 O5 -137.9(6)
C11 C2 C19 O6 44.7(5)
C12 O4 C11 O3 2.8(7)
C12 O4 C11 C2 179.7(4)
C12 C13 C14 C15 -177.3(6)
C12 C13 C18 C17 177.0(6)
C13 C14 C15 C16 0.2(11)
C14 C13 C18 C17 -0.4(9)
C14 C15 C16 C17 -0.3(12)
C15 C16 C17 C18 0.1(12)
C16 C17 C18 C13 0.3(11)
C18 C13 C14 C15 0.2(9)
C19 O6 C20 C21 -176.1(5)
C19 C2 C3 C4 -106.7(4)
C19 C2 C3 C27 17.6(6)
C19 C2 C11 O3 70.9(6)
C19 C2 C11 O4 -106.2(4)
C20 O6 C19 O5 -3.4(8)
C20 O6 C19 C2 174.1(5)
C20 C21 C22 C23 -175.7(4)
C20 C21 C26 C25 175.6(5)
C21 C22 C23 C24 0.0
C22 C21 C26 C25 0.0
C22 C23 C24 C25 0.0
C23 C24 C25 C26 0.0
C24 C25 C26 C21 0.0
C26 C21 C22 C23 0.0
C27 C3 C4 C1 -131.2(5)
C27 C3 C4 C33 43.0(9)
C27 C28 C29 C30 -1.4(14)
C28 C27 C32 C31 -1.4(10)
C28 C29 C30 C31 1.2(15)
C29 C30 C31 C32 -1.1(15)
C30 C31 C32 C27 1.2(13)
C32 C27 C28 C29 1.4(11)
C34 S1 N1 C1 -94.5(5)
C34 S1 N1 C5 80.1(5)
